data_4313308
loop_
_publ_author_name
'Ratnasabapathy G. Iyer'
'Junghwan Do'
'Mercouri G. Kanatzidis'

_publ_section_title
;
 Flux Synthesis of the Noncentrosymmetric Cluster Compounds Cs2SnAs2Q9 (Q
 = S, Se) Containing Two Different Polychalcoarsenite \b-[AsQ4]3- and
 [AsQ5]3- Ligands
;
_journal_name_full 'Inorganic Chemistry'
_journal_page_first 1475
_journal_page_last 1482
_journal_paper_doi 10.1021/ic0260771
_journal_volume 42
_journal_year 2003
_chemical_formula_sum 'As2 Cs2 Se9 Sn'
_chemical_formula_weight 1244.99
_chemical_name_systematic Cs2SnAs2Se9
_space_group_IT_number 4
_symmetry_space_group_name_Hall 'P 2yb'
_symmetry_space_group_name_H-M 'P 1 21 1'
_atom_sites_solution_hydrogens geom
_atom_sites_solution_primary direct
_atom_sites_solution_secondary difmap
_audit_creation_method SHELXL-97
_cell_angle_alpha 90.00
_cell_angle_beta 115.857(11)
_cell_angle_gamma 90.00
_cell_formula_units_Z 2
_cell_length_a 7.175(5)
_cell_length_b 17.555(12)
_cell_length_c 7.663(5)
_cell_measurement_temperature 296(2)
_cell_volume 868.6(10)
_computing_structure_refinement 'SHELXL-97 (Sheldrick, 1997)'
_computing_structure_solution 'SHELXS-97 (Sheldrick, 1990)'
_diffrn_ambient_temperature 296(2)
_diffrn_measured_fraction_theta_full 0.917
_diffrn_measured_fraction_theta_max 0.917
_diffrn_radiation_monochromator graphite
_diffrn_radiation_source 'fine-focus sealed tube'
_diffrn_radiation_type MoK\a
_diffrn_radiation_wavelength 0.71073
_diffrn_reflns_av_R_equivalents 0.1449
_diffrn_reflns_av_sigmaI/netI 0.3379
_diffrn_reflns_limit_h_max 9
_diffrn_reflns_limit_h_min -9
_diffrn_reflns_limit_k_max 22
_diffrn_reflns_limit_k_min -22
_diffrn_reflns_limit_l_max 10
_diffrn_reflns_limit_l_min -9
_diffrn_reflns_number 6787
_diffrn_reflns_theta_full 28.50
_diffrn_reflns_theta_max 28.50
_diffrn_reflns_theta_min 2.32
_exptl_absorpt_coefficient_mu 28.208
_exptl_absorpt_correction_T_max 0.6023
_exptl_absorpt_correction_T_min 0.1011
_exptl_crystal_density_diffrn 4.761
_exptl_crystal_density_method 'not measured'
_exptl_crystal_F_000 1064
_exptl_crystal_size_max 0.15
_exptl_crystal_size_mid 0.08
_exptl_crystal_size_min 0.02
_refine_diff_density_max 1.836
_refine_diff_density_min -1.552
_refine_diff_density_rms 0.368
_refine_ls_abs_structure_details 'Flack H D (1983), Acta Cryst. A39, 876-881'
_refine_ls_abs_structure_Flack 0.17(7)
_refine_ls_extinction_coef 0.0016(3)
_refine_ls_extinction_expression Fc^*^=kFc[1+0.001xFc^2^\l^3^/sin(2\q)]^-1/4^
_refine_ls_extinction_method SHELXL
_refine_ls_goodness_of_fit_ref 0.802
_refine_ls_hydrogen_treatment mixed
_refine_ls_matrix_type full
_refine_ls_number_parameters 129
_refine_ls_number_reflns 3670
_refine_ls_number_restraints 1
_refine_ls_restrained_S_all 0.802
_refine_ls_R_factor_all 0.2744
_refine_ls_R_factor_gt 0.0848
_refine_ls_shift/su_max 0.001
_refine_ls_shift/su_mean 0.000
_refine_ls_structure_factor_coef Fsqd
_refine_ls_weighting_details 'calc w=1/[\s^2^(Fo^2^)+(0.0746P)^2^+0.0000P] where P=(Fo^2^+2Fc^2^)/3'
_refine_ls_weighting_scheme calc
_refine_ls_wR_factor_gt 0.1594
_refine_ls_wR_factor_ref 0.2332
_reflns_number_gt 941
_reflns_number_total 3670
_reflns_threshold_expression >2sigma(I)
_cod_data_source_file ic0260771_s1_2.cif
_cod_data_source_block las2
_cod_original_cell_volume 868.5(11)
_cod_database_code 4313308

loop_
_symmetry_equiv_pos_as_xyz
'x, y, z'
'-x, y+1/2, -z'

loop_
_atom_site_label
_atom_site_type_symbol
_atom_site_fract_x
_atom_site_fract_y
_atom_site_fract_z
_atom_site_U_iso_or_equiv
_atom_site_adp_type
_atom_site_occupancy
_atom_site_symmetry_multiplicity
_atom_site_calc_flag
_atom_site_refinement_flags
_atom_site_disorder_assembly
_atom_site_disorder_group
Cs1 Cs 1.3085(6) 0.4374(3) 0.2439(6) 0.0825(15) Uani 1 1 d . . .
Cs2 Cs 1.0817(6) 0.2044(3) 0.5131(6) 0.0786(14) Uani 1 1 d . . .
Sn Sn 0.6805(6) 0.3322(3) -0.1170(6) 0.0595(11) Uani 1 1 d . . .
As1 As 1.1824(10) 0.6429(4) 0.0570(9) 0.0681(18) Uani 1 1 d . . .
As2 As 0.6419(9) 0.5495(4) -0.1573(9) 0.0664(19) Uani 1 1 d . . .
Se1 Se 0.8129(9) 0.3942(4) 0.2374(9) 0.073(2) Uani 1 1 d . . .
Se2 Se 0.8021(9) 0.4544(4) 0.7519(8) 0.065(2) Uani 1 1 d . . .
Se3 Se 0.2953(9) 0.3814(5) -0.2163(10) 0.079(2) Uani 1 1 d . . .
Se4 Se 1.0360(10) 0.2470(5) -0.0017(9) 0.073(2) Uani 1 1 d . . .
Se5 Se 1.2869(10) 0.5080(4) 0.6990(12) 0.085(2) Uani 1 1 d . . .
Se6 Se 1.3746(10) 0.6454(4) 0.4103(9) 0.073(2) Uani 1 1 d . . .
Se7 Se 0.7591(13) 0.5233(5) 0.1839(10) 0.088(2) Uani 1 1 d . . .
Se8 Se 0.5688(9) 0.2070(4) 0.0172(9) 0.0662(18) Uani 1 1 d . . .
Se9 Se 0.5917(10) 0.2737(4) 0.5285(9) 0.072(2) Uani 1 1 d . . .

loop_
_atom_site_aniso_label
_atom_site_aniso_U_11
_atom_site_aniso_U_22
_atom_site_aniso_U_33
_atom_site_aniso_U_23
_atom_site_aniso_U_13
_atom_site_aniso_U_12
Cs1 0.065(2) 0.096(4) 0.077(3) -0.004(3) 0.021(2) 0.008(3)
Cs2 0.063(2) 0.094(4) 0.069(3) 0.003(3) 0.020(2) -0.006(2)
Sn 0.051(2) 0.063(3) 0.058(2) 0.001(2) 0.0172(17) 0.001(2)
As1 0.070(4) 0.064(5) 0.065(4) -0.012(4) 0.026(3) 0.000(4)
As2 0.069(4) 0.065(5) 0.062(4) 0.000(3) 0.025(3) 0.004(3)
Se1 0.063(4) 0.091(6) 0.055(4) 0.006(4) 0.016(3) 0.009(4)
Se2 0.060(3) 0.072(6) 0.068(4) 0.000(4) 0.033(3) -0.001(4)
Se3 0.045(4) 0.100(7) 0.080(5) 0.006(4) 0.016(3) 0.000(4)
Se4 0.053(4) 0.091(6) 0.066(4) -0.004(4) 0.017(3) 0.005(3)
Se5 0.058(4) 0.079(6) 0.112(6) 0.009(5) 0.031(4) 0.000(4)
Se6 0.074(4) 0.081(6) 0.063(4) 0.009(4) 0.030(3) -0.004(4)
Se7 0.121(6) 0.072(6) 0.066(4) 0.003(4) 0.035(4) -0.007(4)
Se8 0.076(4) 0.059(5) 0.070(4) 0.005(4) 0.038(4) -0.007(4)
Se9 0.082(5) 0.070(5) 0.063(4) -0.005(4) 0.031(4) 0.009(4)

loop_
_atom_type_symbol
_atom_type_description
_atom_type_scat_dispersion_real
_atom_type_scat_dispersion_imag
_atom_type_scat_source
As As 0.0499 2.0058 'International Tables Vol C Tables 4.2.6.8 and 6.1.1.4'
Se Se -0.0929 2.2259 'International Tables Vol C Tables 4.2.6.8 and 6.1.1.4'
Sn Sn -0.6537 1.4246 'International Tables Vol C Tables 4.2.6.8 and 6.1.1.4'
Cs Cs -0.3680 2.1192 'International Tables Vol C Tables 4.2.6.8 and 6.1.1.4'

loop_
_geom_angle_atom_site_label_1
_geom_angle_atom_site_label_2
_geom_angle_atom_site_label_3
_geom_angle
_geom_angle_site_symmetry_1
_geom_angle_site_symmetry_3
_geom_angle_publ_flag
Se1 Cs1 Se3 108.77(18) . 1_655 ?
Se1 Cs1 Se9 97.5(2) . 1_655 ?
Se3 Cs1 Se9 98.0(2) 1_655 1_655 ?
Se1 Cs1 Se1 156.1(3) . 1_655 ?
Se3 Cs1 Se1 62.88(15) 1_655 1_655 ?
Se9 Cs1 Se1 63.59(16) 1_655 1_655 ?
Se1 Cs1 Se5 69.16(16) . . ?
Se3 Cs1 Se5 175.1(2) 1_655 . ?
Se9 Cs1 Se5 86.70(18) 1_655 . ?
Se1 Cs1 Se5 120.83(17) 1_655 . ?
Se1 Cs1 Se7 166.5(2) . 1_655 ?
Se3 Cs1 Se7 69.51(17) 1_655 1_655 ?
Se9 Cs1 Se7 95.98(19) 1_655 1_655 ?
Se1 Cs1 Se7 35.84(18) 1_655 1_655 ?
Se5 Cs1 Se7 111.39(19) . 1_655 ?
Se1 Cs1 Se6 100.54(19) . . ?
Se3 Cs1 Se6 122.0(2) 1_655 . ?
Se9 Cs1 Se6 126.65(18) 1_655 . ?
Se1 Cs1 Se6 102.66(18) 1_655 . ?
Se5 Cs1 Se6 55.05(17) . . ?
Se7 Cs1 Se6 70.80(18) 1_655 . ?
Se1 Cs1 As1 96.98(18) . . ?
Se3 Cs1 As1 89.43(19) 1_655 . ?
Se9 Cs1 As1 160.57(19) 1_655 . ?
Se1 Cs1 As1 105.02(19) 1_655 . ?
Se5 Cs1 As1 86.45(18) . . ?
Se7 Cs1 As1 69.78(18) 1_655 . ?
Se6 Cs1 As1 37.18(15) . . ?
Se1 Cs1 Se4 62.10(17) . . ?
Se3 Cs1 Se4 60.33(17) 1_655 . ?
Se9 Cs1 Se4 69.24(18) 1_655 . ?
Se1 Cs1 Se4 95.99(19) 1_655 . ?
Se5 Cs1 Se4 120.8(2) . . ?
Se7 Cs1 Se4 123.90(19) 1_655 . ?
Se6 Cs1 Se4 159.68(18) . . ?
As1 Cs1 Se4 129.47(17) . . ?
Se1 Cs1 Se2 60.80(15) . 1_554 ?
Se3 Cs1 Se2 57.86(14) 1_655 1_554 ?
Se9 Cs1 Se2 132.3(2) 1_655 1_554 ?
Se1 Cs1 Se2 119.94(17) 1_655 1_554 ?
Se5 Cs1 Se2 117.85(18) . 1_554 ?
Se7 Cs1 Se2 109.55(18) 1_655 1_554 ?
Se6 Cs1 Se2 100.07(19) . 1_554 ?
As1 Cs1 Se2 66.64(16) . 1_554 ?
Se4 Cs1 Se2 63.03(16) . 1_554 ?
Se1 Cs1 Se2 118.72(18) . 1_655 ?
Se3 Cs1 Se2 127.49(17) 1_655 1_655 ?
Se9 Cs1 Se2 56.37(16) 1_655 1_655 ?
Se1 Cs1 Se2 64.62(15) 1_655 1_655 ?
Se5 Cs1 Se2 56.41(14) . 1_655 ?
Se7 Cs1 Se2 69.15(16) 1_655 1_655 ?
Se6 Cs1 Se2 70.95(16) . 1_655 ?
As1 Cs1 Se2 105.03(18) . 1_655 ?
Se4 Cs1 Se2 125.5(2) . 1_655 ?
Se2 Cs1 Se2 171.0(3) 1_554 1_655 ?
Se1 Cs1 Se7 34.38(17) . . ?
Se3 Cs1 Se7 112.29(17) 1_655 . ?
Se9 Cs1 Se7 128.44(19) 1_655 . ?
Se1 Cs1 Se7 167.9(2) 1_655 . ?
Se5 Cs1 Se7 63.39(16) . . ?
Se7 Cs1 Se7 132.8(3) 1_655 . ?
Se6 Cs1 Se7 69.89(17) . . ?
As1 Cs1 Se7 63.20(17) . . ?
Se4 Cs1 Se7 90.34(17) . . ?
Se2 Cs1 Se7 54.46(15) 1_554 . ?
Se2 Cs1 Se7 119.37(18) 1_655 . ?
Se3 Cs2 Se6 108.98(19) 1_656 2_746 ?
Se3 Cs2 Se9 82.79(17) 1_656 . ?
Se6 Cs2 Se9 35.65(17) 2_746 . ?
Se3 Cs2 Se7 114.91(19) 1_656 2_746 ?
Se6 Cs2 Se7 73.8(2) 2_746 2_746 ?
Se9 Cs2 Se7 106.63(19) . 2_746 ?
Se3 Cs2 Se9 63.52(16) 1_656 1_655 ?
Se6 Cs2 Se9 169.96(17) 2_746 1_655 ?
Se9 Cs2 Se9 142.4(3) . 1_655 ?
Se7 Cs2 Se9 102.7(2) 2_746 1_655 ?
Se3 Cs2 Se6 89.77(16) 1_656 2_846 ?
Se6 Cs2 Se6 144.1(3) 2_746 2_846 ?
Se9 Cs2 Se6 169.99(18) . 2_846 ?
Se7 Cs2 Se6 70.47(18) 2_746 2_846 ?
Se9 Cs2 Se6 34.95(16) 1_655 2_846 ?
Se3 Cs2 Se4 103.9(2) 1_656 . ?
Se6 Cs2 Se4 121.59(16) 2_746 . ?
Se9 Cs2 Se4 107.62(17) . . ?
Se7 Cs2 Se4 130.5(2) 2_746 . ?
Se9 Cs2 Se4 67.96(15) 1_655 . ?
Se6 Cs2 Se4 80.62(16) 2_846 . ?
Se3 Cs2 Se8 57.41(17) 1_656 1_656 ?
Se6 Cs2 Se8 108.40(17) 2_746 1_656 ?
Se9 Cs2 Se8 114.08(18) . 1_656 ?
Se7 Cs2 Se8 60.48(17) 2_746 1_656 ?
Se9 Cs2 Se8 62.23(15) 1_655 1_656 ?
Se6 Cs2 Se8 55.99(14) 2_846 1_656 ?
Se4 Cs2 Se8 129.99(17) . 1_656 ?
Se3 Cs2 Se4 59.61(18) 1_656 1_556 ?
Se6 Cs2 Se4 57.49(15) 2_746 1_556 ?
Se9 Cs2 Se4 56.44(14) . 1_556 ?
Se7 Cs2 Se4 73.10(18) 2_746 1_556 ?
Se9 Cs2 Se4 112.58(17) 1_655 1_556 ?
Se6 Cs2 Se4 113.89(15) 2_846 1_556 ?
Se4 Cs2 Se4 156.3(3) . 1_556 ?
Se8 Cs2 Se4 58.24(15) 1_656 1_556 ?
Se3 Cs2 Se1 64.97(17) 1_656 . ?
Se6 Cs2 Se1 93.49(18) 2_746 . ?
Se9 Cs2 Se1 60.13(16) . . ?
Se7 Cs2 Se1 166.7(2) 2_746 . ?
Se9 Cs2 Se1 89.17(17) 1_655 . ?
Se6 Cs2 Se1 122.40(19) 2_846 . ?
Se4 Cs2 Se1 59.44(16) . . ?
Se8 Cs2 Se1 122.2(2) 1_656 . ?
Se4 Cs2 Se1 97.00(19) 1_556 . ?
Se3 Cs2 Se8 120.9(2) 1_656 . ?
Se6 Cs2 Se8 69.02(15) 2_746 . ?
Se9 Cs2 Se8 62.54(16) . . ?
Se7 Cs2 Se8 120.0(2) 2_746 . ?
Se9 Cs2 Se8 120.18(17) 1_655 . ?
Se6 Cs2 Se8 127.39(18) 2_846 . ?
Se4 Cs2 Se8 52.70(15) . . ?
Se8 Cs2 Se8 176.6(2) 1_656 . ?
Se4 Cs2 Se8 118.43(17) 1_556 . ?
Se1 Cs2 Se8 56.52(16) . . ?
Se3 Cs2 As1 135.4(2) 1_656 2_745 ?
Se6 Cs2 As1 93.76(16) 2_746 2_745 ?
Se9 Cs2 As1 96.61(16) . 2_745 ?
Se7 Cs2 As1 107.9(2) 2_746 2_745 ?
Se9 Cs2 As1 96.28(16) 1_655 2_745 ?
Se6 Cs2 As1 93.39(16) 2_846 2_745 ?
Se4 Cs2 As1 33.81(15) . 2_745 ?
Se8 Cs2 As1 149.00(19) 1_656 2_745 ?
Se4 Cs2 As1 150.39(16) 1_556 2_745 ?
Se1 Cs2 As1 76.18(16) . 2_745 ?
Se8 Cs2 As1 34.36(15) . 2_745 ?
Se3 Sn Se2 95.7(3) . 1_554 ?
Se3 Sn Se1 91.3(3) . . ?
Se2 Sn Se1 91.4(3) 1_554 . ?
Se3 Sn Se8 86.0(2) . . ?
Se2 Sn Se8 178.3(3) 1_554 . ?
Se1 Sn Se8 88.7(3) . . ?
Se3 Sn Se9 94.3(2) . 1_554 ?
Se2 Sn Se9 84.2(2) 1_554 1_554 ?
Se1 Sn Se9 173.2(3) . 1_554 ?
Se8 Sn Se9 95.5(3) . 1_554 ?
Se3 Sn Se4 165.4(3) . . ?
Se2 Sn Se4 98.5(2) 1_554 . ?
Se1 Sn Se4 91.5(2) . . ?
Se8 Sn Se4 79.8(3) . . ?
Se9 Sn Se4 84.0(2) 1_554 . ?
Se3 Sn Cs1 132.3(2) . . ?
Se2 Sn Cs1 60.04(16) 1_554 . ?
Se1 Sn Cs1 52.98(16) . . ?
Se8 Sn Cs1 118.8(2) . . ?
Se9 Sn Cs1 120.23(19) 1_554 . ?
Se4 Sn Cs1 59.26(19) . . ?
Se4 As1 Se8 95.8(4) 2_755 2_755 ?
Se4 As1 Se6 101.4(3) 2_755 . ?
Se8 As1 Se6 97.8(3) 2_755 . ?
Se4 As1 Cs1 146.9(3) 2_755 . ?
Se8 As1 Cs1 117.0(3) 2_755 . ?
Se6 As1 Cs1 71.1(3) . . ?
Se4 As1 Cs2 68.6(2) 2_755 2_755 ?
Se8 As1 Cs2 70.4(2) 2_755 2_755 ?
Se6 As1 Cs2 162.9(4) . 2_755 ?
Cs1 As1 Cs2 124.91(19) . 2_755 ?
Se2 As2 Se5 102.1(4) 1_554 1_454 ?
Se2 As2 Se7 101.8(4) 1_554 . ?
Se5 As2 Se7 103.7(4) 1_454 . ?
Se7 Se1 Sn 105.1(3) . . ?
Se7 Se1 Cs1 83.3(3) . . ?
Sn Se1 Cs1 90.6(2) . . ?
Se7 Se1 Cs1 73.3(3) . 1_455 ?
Sn Se1 Cs1 100.3(2) . 1_455 ?
Cs1 Se1 Cs1 156.1(3) . 1_455 ?
Se7 Se1 Cs2 157.7(3) . . ?
Sn Se1 Cs2 94.2(2) . . ?
Cs1 Se1 Cs2 85.53(16) . . ?
Cs1 Se1 Cs2 114.5(2) 1_455 . ?
As2 Se2 Sn 100.4(3) 1_556 1_556 ?
As2 Se2 Cs1 98.0(2) 1_556 1_556 ?
Sn Se2 Cs1 84.01(19) 1_556 1_556 ?
As2 Se2 Cs1 90.1(2) 1_556 1_455 ?
Sn Se2 Cs1 90.6(2) 1_556 1_455 ?
Cs1 Se2 Cs1 171.0(3) 1_556 1_455 ?
Se5 Se3 Sn 106.8(3) 1_454 . ?
Se5 Se3 Cs1 89.9(3) 1_454 1_455 ?
Sn Se3 Cs1 103.1(2) . 1_455 ?
Se5 Se3 Cs2 134.5(3) 1_454 1_454 ?
Sn Se3 Cs2 90.7(2) . 1_454 ?
Cs1 Se3 Cs2 127.3(2) 1_455 1_454 ?
Se5 Se3 Cs1 61.1(3) 1_454 1_454 ?
Sn Se3 Cs1 83.9(2) . 1_454 ?
Cs1 Se3 Cs1 150.9(3) 1_455 1_454 ?
Cs2 Se3 Cs1 80.16(17) 1_454 1_454 ?
As1 Se4 Sn 84.9(3) 2_745 . ?
As1 Se4 Cs2 77.6(3) 2_745 . ?
Sn Se4 Cs2 95.0(2) . . ?
As1 Se4 Cs1 156.2(3) 2_745 . ?
Sn Se4 Cs1 83.6(2) . . ?
Cs2 Se4 Cs1 82.70(16) . . ?
As1 Se4 Cs2 90.3(3) 2_745 1_554 ?
Sn Se4 Cs2 104.3(2) . 1_554 ?
Cs2 Se4 Cs2 156.3(3) . 1_554 ?
Cs1 Se4 Cs2 112.7(2) . 1_554 ?
Se3 Se5 As2 105.7(4) 1_656 1_656 ?
Se3 Se5 Cs1 86.4(3) 1_656 . ?
As2 Se5 Cs1 93.5(3) 1_656 . ?
Se3 Se5 Cs2 146.2(3) 1_656 2_756 ?
As2 Se5 Cs2 106.8(3) 1_656 2_756 ?
Cs1 Se5 Cs2 100.6(2) . 2_756 ?
Se3 Se5 Cs1 57.5(3) 1_656 1_556 ?
As2 Se5 Cs1 93.5(3) 1_656 1_556 ?
Cs1 Se5 Cs1 143.8(3) . 1_556 ?
Cs2 Se5 Cs1 111.2(2) 2_756 1_556 ?
Se9 Se6 As1 101.7(4) 2_756 . ?
Se9 Se6 Cs2 73.5(2) 2_756 2_756 ?
As1 Se6 Cs2 94.0(2) . 2_756 ?
Se9 Se6 Cs2 72.1(2) 2_756 2_856 ?
As1 Se6 Cs2 102.7(3) . 2_856 ?
Cs2 Se6 Cs2 144.1(3) 2_756 2_856 ?
Se9 Se6 Cs1 172.8(3) 2_756 . ?
As1 Se6 Cs1 71.7(3) . . ?
Cs2 Se6 Cs1 109.19(19) 2_756 . ?
Cs2 Se6 Cs1 106.22(18) 2_856 . ?
Se1 Se7 As2 109.4(4) . . ?
Se1 Se7 Cs1 70.8(3) . 1_455 ?
As2 Se7 Cs1 107.2(3) . 1_455 ?
Se1 Se7 Cs2 136.9(3) . 2_756 ?
As2 Se7 Cs2 111.8(3) . 2_756 ?
Cs1 Se7 Cs2 107.7(2) 1_455 2_756 ?
Se1 Se7 Cs1 62.3(3) . . ?
As2 Se7 Cs1 93.2(3) . . ?
Cs1 Se7 Cs1 132.8(3) 1_455 . ?
Cs2 Se7 Cs1 102.9(2) 2_756 . ?
As1 Se8 Sn 85.2(3) 2_745 . ?
As1 Se8 Cs2 101.4(3) 2_745 1_454 ?
Sn Se8 Cs2 85.4(2) . 1_454 ?
As1 Se8 Cs2 75.2(2) 2_745 . ?
Sn Se8 Cs2 94.0(2) . . ?
Cs2 Se8 Cs2 176.6(2) 1_454 . ?
Se6 Se9 Sn 102.1(3) 2_746 1_556 ?
Se6 Se9 Cs1 151.5(3) 2_746 1_455 ?
Sn Se9 Cs1 97.3(2) 1_556 1_455 ?
Se6 Se9 Cs2 70.9(2) 2_746 . ?
Sn Se9 Cs2 109.8(2) 1_556 . ?
Cs1 Se9 Cs2 121.3(2) 1_455 . ?
Se6 Se9 Cs2 72.9(2) 2_746 1_455 ?
Sn Se9 Cs2 87.40(19) 1_556 1_455 ?
Cs1 Se9 Cs2 87.48(17) 1_455 1_455 ?
Cs2 Se9 Cs2 142.4(3) . 1_455 ?

loop_
_geom_bond_atom_site_label_1
_geom_bond_atom_site_label_2
_geom_bond_distance
_geom_bond_site_symmetry_2
_geom_bond_publ_flag
Cs1 Se1 3.615(8) . ?
Cs1 Se3 3.622(8) 1_655 ?
Cs1 Se9 3.643(9) 1_655 ?
Cs1 Se1 3.719(8) 1_655 ?
Cs1 Se5 3.767(10) . ?
Cs1 Se7 3.772(9) 1_655 ?
Cs1 Se6 3.828(9) . ?
Cs1 As1 3.840(10) . ?
Cs1 Se4 3.916(9) . ?
Cs1 Se2 3.944(7) 1_554 ?
Cs1 Se2 3.970(7) 1_655 ?
Cs1 Se7 4.055(9) . ?
Cs2 Se3 3.678(9) 1_656 ?
Cs2 Se6 3.717(7) 2_746 ?
Cs2 Se9 3.771(8) . ?
Cs2 Se7 3.807(9) 2_746 ?
Cs2 Se9 3.809(8) 1_655 ?
Cs2 Se6 3.825(7) 2_846 ?
Cs2 Se4 3.885(8) . ?
Cs2 Se8 3.920(7) 1_656 ?
Cs2 Se4 3.944(8) 1_556 ?
Cs2 Se1 3.966(9) . ?
Cs2 Se8 3.973(7) . ?
Cs2 As1 4.077(8) 2_745 ?
Sn Se3 2.670(7) . ?
Sn Se2 2.672(8) 1_554 ?
Sn Se1 2.686(8) . ?
Sn Se8 2.691(8) . ?
Sn Se9 2.707(8) 1_554 ?
Sn Se4 2.749(8) . ?
As1 Se4 2.323(10) 2_755 ?
As1 Se8 2.380(10) 2_755 ?
As1 Se6 2.444(9) . ?
As1 Cs2 4.077(8) 2_755 ?
As2 Se2 2.300(10) 1_554 ?
As2 Se5 2.406(9) 1_454 ?
As2 Se7 2.416(10) . ?
Se1 Se7 2.306(12) . ?
Se1 Cs1 3.719(8) 1_455 ?
Se2 As2 2.300(10) 1_556 ?
Se2 Sn 2.672(8) 1_556 ?
Se2 Cs1 3.944(7) 1_556 ?
Se2 Cs1 3.970(7) 1_455 ?
Se3 Se5 2.308(11) 1_454 ?
Se3 Cs1 3.622(8) 1_455 ?
Se3 Cs2 3.678(9) 1_454 ?
Se3 Cs1 4.293(9) 1_454 ?
Se4 As1 2.323(10) 2_745 ?
Se4 Cs2 3.944(8) 1_554 ?
Se5 Se3 2.308(11) 1_656 ?
Se5 As2 2.406(9) 1_656 ?
Se5 Cs2 4.217(9) 2_756 ?
Se5 Cs1 4.293(9) 1_556 ?
Se6 Se9 2.293(11) 2_756 ?
Se6 Cs2 3.717(7) 2_756 ?
Se6 Cs2 3.825(7) 2_856 ?
Se7 Cs1 3.772(9) 1_455 ?
Se7 Cs2 3.807(9) 2_756 ?
Se8 As1 2.380(10) 2_745 ?
Se8 Cs2 3.920(7) 1_454 ?
Se9 Se6 2.293(11) 2_746 ?
Se9 Sn 2.707(8) 1_556 ?
Se9 Cs1 3.643(9) 1_455 ?
Se9 Cs2 3.809(8) 1_455 ?
